data_2232909
loop_
_publ_author_name
'Cheng, Xiao-Chun'

_publ_section_title
;
 <i>catena</i>-Poly[[(1,10-phenanthroline-\k^2^<i>N</i>,<i>N</i>')zinc]-\m-4-sulfonatobenzotriazolido-\k^3^<i>N</i>^3^,<i>O</i>:<i>N</i>^1^]
;
_journal_coeditor_code PV2482
_journal_issue 12
_journal_name_full 'Acta Crystallographica Section E'
_journal_page_first m1758
_journal_paper_doi 10.1107/S160053681104743X
_journal_volume 67
_journal_year 2011
_chemical_formula_iupac '[Zn (C6 H3 N3 O3 S) (C12 H8 N2)]'
_chemical_formula_moiety 'C18 H11 N5 O3 S Zn'
_chemical_formula_sum 'C18 H11 N5 O3 S Zn'
_chemical_formula_weight 442.75
_chemical_name_systematic
;
<i>catena</i>-Poly[[(1,10-phenanthroline-\k^2^<i>N</i>,<i>N</i>')zinc]-\m-
4-sulfonatobenzotriazolido-\k^3^<i>N</i>^3^,<i>O</i>:<i>N</i>^1^]
;
_space_group_IT_number 56
_symmetry_cell_setting orthorhombic
_symmetry_space_group_name_Hall '-P 2ab 2ac'
_symmetry_space_group_name_H-M 'P c c n'
_atom_sites_solution_hydrogens geom
_atom_sites_solution_primary direct
_atom_sites_solution_secondary difmap
_audit_creation_method SHELXL-97
_cell_angle_alpha 90.00
_cell_angle_beta 90.00
_cell_angle_gamma 90.00
_cell_formula_units_Z 8
_cell_length_a 14.5562(19)
_cell_length_b 25.903(3)
_cell_length_c 8.9239(12)
_cell_measurement_reflns_used 2885
_cell_measurement_temperature 293(2)
_cell_measurement_theta_max 24.95
_cell_measurement_theta_min 2.74
_cell_volume 3364.7(7)
_computing_cell_refinement 'SAINT (Bruker, 2008)'
_computing_data_collection 'APEX2 (Bruker, 2008)'
_computing_data_reduction 'SAINT (Bruker, 2008)'
_computing_molecular_graphics 'DIAMOND (Brandenburg, 2000)'
_computing_publication_material 'SHELXTL (Sheldrick, 2008)'
_computing_structure_refinement 'SHELXL97 (Sheldrick, 2008)'
_computing_structure_solution 'SHELXS97 (Sheldrick, 2008)'
_diffrn_ambient_temperature 293(2)
_diffrn_measured_fraction_theta_full 0.993
_diffrn_measured_fraction_theta_max 0.993
_diffrn_measurement_device_type 'Bruker SMART APEXII CCD'
_diffrn_measurement_method '\f and \w scans'
_diffrn_radiation_monochromator graphite
_diffrn_radiation_source 'fine-focus sealed tube'
_diffrn_radiation_type MoK\a
_diffrn_radiation_wavelength 0.71073
_diffrn_reflns_av_R_equivalents 0.0915
_diffrn_reflns_av_sigmaI/netI 0.0776
_diffrn_reflns_limit_h_max 18
_diffrn_reflns_limit_h_min -18
_diffrn_reflns_limit_k_max 33
_diffrn_reflns_limit_k_min -33
_diffrn_reflns_limit_l_max 11
_diffrn_reflns_limit_l_min -7
_diffrn_reflns_number 19596
_diffrn_reflns_theta_full 27.44
_diffrn_reflns_theta_max 27.44
_diffrn_reflns_theta_min 1.57
_diffrn_standards_number 0
_exptl_absorpt_coefficient_mu 1.617
_exptl_absorpt_correction_T_max 0.7380
_exptl_absorpt_correction_T_min 0.7380
_exptl_absorpt_correction_type multi-scan
_exptl_absorpt_process_details '(SADABS; Sheldrick, 1996)'
_exptl_crystal_colour colorless
_exptl_crystal_density_diffrn 1.748
_exptl_crystal_density_method 'not measured'
_exptl_crystal_description block
_exptl_crystal_F_000 1792
_exptl_crystal_size_max 0.20
_exptl_crystal_size_mid 0.20
_exptl_crystal_size_min 0.20
_refine_diff_density_max 0.820
_refine_diff_density_min -0.701
_refine_ls_extinction_method none
_refine_ls_goodness_of_fit_ref 1.100
_refine_ls_hydrogen_treatment constr
_refine_ls_matrix_type full
_refine_ls_number_parameters 253
_refine_ls_number_reflns 3819
_refine_ls_number_restraints 0
_refine_ls_restrained_S_all 1.100
_refine_ls_R_factor_all 0.0642
_refine_ls_R_factor_gt 0.0453
_refine_ls_shift/su_max 0.001
_refine_ls_shift/su_mean 0.000
_refine_ls_structure_factor_coef Fsqd
_refine_ls_weighting_details 'calc w=1/[\s^2^(Fo^2^)+(0.0628P)^2^+1.2933P] where P=(Fo^2^+2Fc^2^)/3'
_refine_ls_weighting_scheme calc
_refine_ls_wR_factor_gt 0.1242
_refine_ls_wR_factor_ref 0.1472
_reflns_number_gt 2895
_reflns_number_total 3819
_reflns_threshold_expression I>2\s(I)
_cod_data_source_file pv2482.cif
_cod_data_source_block I
_cod_original_cell_volume 3364.8(8)
_cod_database_code 2232909
_cod_database_fobs_code 2232909

loop_
_symmetry_equiv_pos_as_xyz
'x, y, z'
'-x+1/2, -y+1/2, z'
'-x, y+1/2, -z+1/2'
'x+1/2, -y, -z+1/2'
'-x, -y, -z'
'x-1/2, y-1/2, -z'
'x, -y-1/2, z-1/2'
'-x-1/2, y, z-1/2'

loop_
_atom_site_type_symbol
_atom_site_label
_atom_site_fract_x
_atom_site_fract_y
_atom_site_fract_z
_atom_site_U_iso_or_equiv
_atom_site_adp_type
_atom_site_calc_flag
_atom_site_refinement_flags
_atom_site_occupancy
_atom_site_symmetry_multiplicity
Zn Zn1 0.97927(3) 0.330127(13) 0.19495(5) 0.02895(17) Uani d . 1 1
N N5 0.8384(2) 0.34450(11) 0.1826(3) 0.0334(7) Uani d . 1 1
C C17 0.8148(2) 0.38273(12) 0.0857(4) 0.0333(8) Uani d . 1 1
C C9 0.9411(4) 0.47031(16) -0.1724(5) 0.0581(13) Uani d . 1 1
H H9 0.9313 0.4973 -0.2392 0.070 Uiso calc R 1 1
C C10 0.8673(3) 0.44934(14) -0.0912(5) 0.0454(10) Uani d . 1 1
C C13 0.7232(3) 0.39803(14) 0.0600(5) 0.0421(9) Uani d . 1 1
C C14 0.6559(3) 0.36901(16) 0.1331(5) 0.0497(11) Uani d . 1 1
H H14 0.5942 0.3767 0.1170 0.060 Uiso calc R 1 1
C C7 1.0419(3) 0.41028(15) -0.0526(5) 0.0459(10) Uani d . 1 1
H H7 1.1012 0.3977 -0.0398 0.055 Uiso calc R 1 1
C C18 0.8878(3) 0.40801(12) 0.0054(4) 0.0337(8) Uani d . 1 1
C C16 0.7712(3) 0.31927(15) 0.2529(5) 0.0420(9) Uani d . 1 1
H H16 0.7865 0.2937 0.3216 0.050 Uiso calc R 1 1
C C15 0.6784(3) 0.32995(16) 0.2270(6) 0.0508(12) Uani d . 1 1
H H15 0.6328 0.3105 0.2735 0.061 Uiso calc R 1 1
N N4 0.9732(2) 0.38901(11) 0.0256(4) 0.0356(7) Uani d . 1 1
S S1 1.10686(6) 0.40039(3) 0.37277(12) 0.0366(2) Uani d . 1 1
N N1 0.99027(19) 0.29840(10) 0.4183(3) 0.0279(6) Uani d . 1 1
N N2 0.9579(2) 0.25262(10) 0.4630(3) 0.0312(6) Uani d . 1 1
C C1 1.1157(2) 0.35655(11) 0.5213(4) 0.0293(7) Uani d . 1 1
C C2 1.1777(3) 0.35925(14) 0.6343(5) 0.0392(9) Uani d . 1 1
H H2 1.2171 0.3875 0.6391 0.047 Uiso calc R 1 1
C C3 1.1841(3) 0.32053(16) 0.7447(5) 0.0441(10) Uani d . 1 1
H H3 1.2267 0.3242 0.8217 0.053 Uiso calc R 1 1
O O1 1.10445(18) 0.36563(10) 0.2416(3) 0.0391(6) Uani d . 1 1
O O3 1.1878(2) 0.43226(10) 0.3728(4) 0.0511(8) Uani d . 1 1
O O2 1.0199(2) 0.42648(11) 0.3896(4) 0.0628(10) Uani d . 1 1
N N3 1.0018(2) 0.23706(11) 0.5874(3) 0.0307(6) Uani d . 1 1
C C6 1.0567(2) 0.31302(11) 0.5174(4) 0.0257(7) Uani d . 1 1
C C5 1.0640(2) 0.27433(12) 0.6254(4) 0.0294(7) Uani d . 1 1
C C4 1.1290(3) 0.27760(15) 0.7414(4) 0.0375(8) Uani d . 1 1
H H4 1.1344 0.2517 0.8130 0.045 Uiso calc R 1 1
C C12 0.7058(3) 0.44058(16) -0.0377(6) 0.0551(12) Uani d . 1 1
H H12 0.6456 0.4514 -0.0526 0.066 Uiso calc R 1 1
C C11 0.7738(3) 0.46542(16) -0.1083(6) 0.0581(13) Uani d . 1 1
H H11 0.7602 0.4935 -0.1692 0.070 Uiso calc R 1 1
C C8 1.0273(3) 0.45068(18) -0.1525(6) 0.0553(12) Uani d . 1 1
H H8 1.0764 0.4644 -0.2059 0.066 Uiso calc R 1 1

loop_
_atom_site_aniso_label
_atom_site_aniso_U_11
_atom_site_aniso_U_22
_atom_site_aniso_U_33
_atom_site_aniso_U_12
_atom_site_aniso_U_13
_atom_site_aniso_U_23
Zn1 0.0395(3) 0.0203(2) 0.0271(3) 0.00316(14) -0.00219(17) -0.00023(15)
N5 0.0423(17) 0.0270(14) 0.0309(17) -0.0015(12) -0.0001(13) -0.0032(12)
C17 0.0427(19) 0.0239(16) 0.033(2) 0.0031(13) -0.0079(16) -0.0106(14)
C9 0.100(4) 0.032(2) 0.043(3) -0.005(2) -0.005(3) 0.0132(18)
C10 0.074(3) 0.0236(17) 0.038(2) 0.0022(17) -0.016(2) 0.0010(16)
C13 0.045(2) 0.041(2) 0.041(2) 0.0082(17) -0.0131(19) -0.0133(17)
C14 0.041(2) 0.052(2) 0.055(3) 0.0053(18) -0.006(2) -0.022(2)
C7 0.054(2) 0.036(2) 0.048(3) -0.0056(17) 0.007(2) 0.0085(18)
C18 0.048(2) 0.0231(16) 0.0296(19) 0.0012(14) -0.0052(16) -0.0027(14)
C16 0.051(2) 0.0347(19) 0.041(2) -0.0063(17) 0.007(2) -0.0041(17)
C15 0.046(2) 0.047(3) 0.059(3) -0.0087(18) 0.008(2) -0.018(2)
N4 0.0468(18) 0.0287(15) 0.0312(17) 0.0009(12) -0.0005(14) 0.0031(13)
S1 0.0427(5) 0.0234(4) 0.0437(6) -0.0010(3) 0.0040(4) 0.0088(4)
N1 0.0386(15) 0.0217(13) 0.0232(14) 0.0007(11) -0.0012(12) 0.0012(11)
N2 0.0422(16) 0.0241(14) 0.0273(15) -0.0041(11) -0.0026(13) 0.0017(12)
C1 0.0381(18) 0.0188(15) 0.0311(18) -0.0014(12) 0.0053(15) -0.0012(13)
C2 0.045(2) 0.0339(19) 0.038(2) -0.0103(15) -0.0016(18) -0.0019(16)
C3 0.045(2) 0.051(2) 0.036(2) -0.0136(18) -0.016(2) 0.0041(19)
O1 0.0430(14) 0.0394(15) 0.0350(14) -0.0068(11) 0.0000(12) 0.0070(12)
O3 0.0644(18) 0.0334(14) 0.0557(19) -0.0201(13) 0.0057(15) 0.0051(13)
O2 0.060(2) 0.0438(17) 0.084(3) 0.0201(14) 0.0185(17) 0.0227(17)
N3 0.0406(16) 0.0248(14) 0.0267(16) -0.0011(11) -0.0032(13) 0.0029(12)
C6 0.0327(17) 0.0222(14) 0.0221(16) -0.0027(12) 0.0009(14) -0.0006(12)
C5 0.0370(18) 0.0223(15) 0.0288(18) -0.0012(13) -0.0008(15) 0.0001(13)
C4 0.042(2) 0.038(2) 0.032(2) -0.0055(15) -0.0067(17) 0.0088(16)
C12 0.059(3) 0.051(3) 0.056(3) 0.021(2) -0.025(2) -0.011(2)
C11 0.078(3) 0.035(2) 0.061(3) 0.015(2) -0.028(3) 0.006(2)
C8 0.073(3) 0.046(2) 0.048(3) -0.014(2) 0.006(2) 0.010(2)

loop_
_atom_type_symbol
_atom_type_description
_atom_type_scat_dispersion_real
_atom_type_scat_dispersion_imag
_atom_type_scat_source
C C 0.0033 0.0016 'International Tables Vol C Tables 4.2.6.8 and 6.1.1.4'
H H 0.0000 0.0000 'International Tables Vol C Tables 4.2.6.8 and 6.1.1.4'
N N 0.0061 0.0033 'International Tables Vol C Tables 4.2.6.8 and 6.1.1.4'
O O 0.0106 0.0060 'International Tables Vol C Tables 4.2.6.8 and 6.1.1.4'
S S 0.1246 0.1234 'International Tables Vol C Tables 4.2.6.8 and 6.1.1.4'
Zn Zn 0.2839 1.4301 'International Tables Vol C Tables 4.2.6.8 and 6.1.1.4'

loop_
_geom_angle_atom_site_label_1
_geom_angle_atom_site_label_2
_geom_angle_atom_site_label_3
_geom_angle_site_symmetry_1
_geom_angle_site_symmetry_3
_geom_angle
N3 Zn1 O1 7_565 . 109.52(12)
N3 Zn1 N5 7_565 . 106.80(12)
O1 Zn1 N5 . . 142.30(11)
N3 Zn1 N4 7_565 . 106.53(12)
O1 Zn1 N4 . . 82.14(11)
N5 Zn1 N4 . . 78.21(11)
N3 Zn1 N1 7_565 . 95.67(11)
O1 Zn1 N1 . . 85.34(11)
N5 Zn1 N1 . . 100.92(11)
N4 Zn1 N1 . . 157.12(11)
C16 N5 C17 . . 118.1(3)
C16 N5 Zn1 . . 127.5(3)
C17 N5 Zn1 . . 114.4(2)
N5 C17 C13 . . 123.2(4)
N5 C17 C18 . . 117.5(3)
C13 C17 C18 . . 119.3(3)
C8 C9 C10 . . 119.4(4)
C8 C9 H9 . . 120.3
C10 C9 H9 . . 120.3
C9 C10 C18 . . 116.6(4)
C9 C10 C11 . . 124.0(4)
C18 C10 C11 . . 119.3(4)
C14 C13 C17 . . 115.8(4)
C14 C13 C12 . . 125.3(4)
C17 C13 C12 . . 118.9(4)
C15 C14 C13 . . 121.4(4)
C15 C14 H14 . . 119.3
C13 C14 H14 . . 119.3
N4 C7 C8 . . 122.0(4)
N4 C7 H7 . . 119.0
C8 C7 H7 . . 119.0
N4 C18 C10 . . 123.7(4)
N4 C18 C17 . . 116.6(3)
C10 C18 C17 . . 119.6(3)
N5 C16 C15 . . 122.3(4)
N5 C16 H16 . . 118.9
C15 C16 H16 . . 118.9
C14 C15 C16 . . 119.0(4)
C14 C15 H15 . . 120.5
C16 C15 H15 . . 120.5
C7 N4 C18 . . 117.9(3)
C7 N4 Zn1 . . 128.9(3)
C18 N4 Zn1 . . 113.0(2)
O3 S1 O2 . . 116.73(18)
O3 S1 O1 . . 111.69(17)
O2 S1 O1 . . 110.3(2)
O3 S1 C1 . . 108.17(18)
O2 S1 C1 . . 106.83(18)
O1 S1 C1 . . 101.91(15)
N2 N1 C6 . . 107.6(3)
N2 N1 Zn1 . . 125.9(2)
C6 N1 Zn1 . . 123.0(2)
N1 N2 N3 . . 110.2(3)
C2 C1 C6 . . 117.6(3)
C2 C1 S1 . . 125.4(3)
C6 C1 S1 . . 116.9(3)
C1 C2 C3 . . 121.9(3)
C1 C2 H2 . . 119.1
C3 C2 H2 . . 119.1
C4 C3 C2 . . 121.5(4)
C4 C3 H3 . . 119.2
C2 C3 H3 . . 119.2
S1 O1 Zn1 . . 116.64(16)
N2 N3 C5 . . 108.0(3)
N2 N3 Zn1 . 7_566 125.1(2)
C5 N3 Zn1 . 7_566 126.9(2)
N1 C6 C5 . . 107.6(3)
N1 C6 C1 . . 131.8(3)
C5 C6 C1 . . 120.5(3)
N3 C5 C6 . . 106.6(3)
N3 C5 C4 . . 132.2(3)
C6 C5 C4 . . 121.1(3)
C3 C4 C5 . . 117.3(3)
C3 C4 H4 . . 121.3
C5 C4 H4 . . 121.3
C11 C12 C13 . . 121.9(4)
C11 C12 H12 . . 119.1
C13 C12 H12 . . 119.1
C12 C11 C10 . . 120.9(4)
C12 C11 H11 . . 119.6
C10 C11 H11 . . 119.6
C9 C8 C7 . . 120.3(4)
C9 C8 H8 . . 119.9
C7 C8 H8 . . 119.9

loop_
_geom_bond_atom_site_label_1
_geom_bond_atom_site_label_2
_geom_bond_site_symmetry_2
_geom_bond_distance
Zn1 N3 7_565 2.014(3)
Zn1 O1 . 2.083(3)
Zn1 N5 . 2.086(3)
Zn1 N4 . 2.149(3)
Zn1 N1 . 2.162(3)
N5 C16 . 1.334(5)
N5 C17 . 1.359(5)
C17 C13 . 1.410(5)
C17 C18 . 1.440(5)
C9 C8 . 1.365(7)
C9 C10 . 1.405(7)
C9 H9 . 0.9300
C10 C18 . 1.407(5)
C10 C11 . 1.431(6)
C13 C14 . 1.397(6)
C13 C12 . 1.427(6)
C14 C15 . 1.354(7)
C14 H14 . 0.9300
C7 N4 . 1.338(5)
C7 C8 . 1.391(6)
C7 H7 . 0.9300
C18 N4 . 1.349(5)
C16 C15 . 1.398(6)
C16 H16 . 0.9300
C15 H15 . 0.9300
S1 O3 . 1.439(3)
S1 O2 . 1.443(3)
S1 O1 . 1.477(3)
S1 C1 . 1.750(4)
N1 N2 . 1.337(4)
N1 C6 . 1.364(4)
N2 N3 . 1.343(4)
C1 C2 . 1.355(5)
C1 C6 . 1.418(4)
C2 C3 . 1.409(6)
C2 H2 . 0.9300
C3 C4 . 1.372(5)
C3 H3 . 0.9300
N3 C5 . 1.366(4)
N3 Zn1 7_566 2.014(3)
C6 C5 . 1.395(4)
C5 C4 . 1.405(5)
C4 H4 . 0.9300
C12 C11 . 1.338(7)
C12 H12 . 0.9300
C11 H11 . 0.9300
C8 H8 . 0.9300

loop_
_geom_hbond_atom_site_label_D
_geom_hbond_atom_site_label_H
_geom_hbond_atom_site_label_A
_geom_hbond_site_symmetry_A
_geom_hbond_distance_DH
_geom_hbond_distance_HA
_geom_hbond_distance_DA
_geom_hbond_angle_DHA
C9 H9 O2 5_765 0.93 2.49 3.351(5) 154
C12 H12 O2 8_755 0.93 2.55 3.369(5) 148

loop_
_geom_torsion_atom_site_label_1
_geom_torsion_atom_site_label_2
_geom_torsion_atom_site_label_3
_geom_torsion_atom_site_label_4
_geom_torsion_site_symmetry_1
_geom_torsion_site_symmetry_4
_geom_torsion
N3 Zn1 N5 C16 7_565 . 70.4(3)
O1 Zn1 N5 C16 . . -125.6(3)
N4 Zn1 N5 C16 . . 174.3(3)
N1 Zn1 N5 C16 . . -29.0(3)
N3 Zn1 N5 C17 7_565 . -106.6(2)
O1 Zn1 N5 C17 . . 57.5(3)
N4 Zn1 N5 C17 . . -2.6(2)
N1 Zn1 N5 C17 . . 154.0(2)
C16 N5 C17 C13 . . 2.1(5)
Zn1 N5 C17 C13 . . 179.4(3)
C16 N5 C17 C18 . . -177.2(3)
Zn1 N5 C17 C18 . . 0.0(4)
C8 C9 C10 C18 . . -1.1(6)
C8 C9 C10 C11 . . -177.1(4)
N5 C17 C13 C14 . . -4.2(5)
C18 C17 C13 C14 . . 175.2(3)
N5 C17 C13 C12 . . 176.5(3)
C18 C17 C13 C12 . . -4.2(5)
C17 C13 C14 C15 . . 2.3(6)
C12 C13 C14 C15 . . -178.3(4)
C9 C10 C18 N4 . . 1.6(6)
C11 C10 C18 N4 . . 177.9(4)
C9 C10 C18 C17 . . -176.5(3)
C11 C10 C18 C17 . . -0.2(5)
N5 C17 C18 N4 . . 4.5(5)
C13 C17 C18 N4 . . -174.8(3)
N5 C17 C18 C10 . . -177.2(3)
C13 C17 C18 C10 . . 3.4(5)
C17 N5 C16 C15 . . 1.8(6)
Zn1 N5 C16 C15 . . -175.0(3)
C13 C14 C15 C16 . . 1.2(7)
N5 C16 C15 C14 . . -3.5(7)
C8 C7 N4 C18 . . -0.2(6)
C8 C7 N4 Zn1 . . -175.8(3)
C10 C18 N4 C7 . . -1.0(5)
C17 C18 N4 C7 . . 177.2(3)
C10 C18 N4 Zn1 . . 175.3(3)
C17 C18 N4 Zn1 . . -6.6(4)
N3 Zn1 N4 C7 7_565 . -75.0(3)
O1 Zn1 N4 C7 . . 33.1(3)
N5 Zn1 N4 C7 . . -179.2(4)
N1 Zn1 N4 C7 . . 90.6(4)
N3 Zn1 N4 C18 7_565 . 109.2(3)
O1 Zn1 N4 C18 . . -142.6(3)
N5 Zn1 N4 C18 . . 5.0(2)
N1 Zn1 N4 C18 . . -85.2(4)
N3 Zn1 N1 N2 7_565 . -39.2(3)
O1 Zn1 N1 N2 . . -148.4(3)
N5 Zn1 N1 N2 . . 69.1(3)
N4 Zn1 N1 N2 . . 154.7(3)
N3 Zn1 N1 C6 7_565 . 117.1(3)
O1 Zn1 N1 C6 . . 7.9(3)
N5 Zn1 N1 C6 . . -134.6(3)
N4 Zn1 N1 C6 . . -49.0(4)
C6 N1 N2 N3 . . -0.4(4)
Zn1 N1 N2 N3 . . 158.8(2)
O3 S1 C1 C2 . . 12.6(4)
O2 S1 C1 C2 . . -113.8(4)
O1 S1 C1 C2 . . 130.4(3)
O3 S1 C1 C6 . . -163.3(3)
O2 S1 C1 C6 . . 70.3(3)
O1 S1 C1 C6 . . -45.5(3)
C6 C1 C2 C3 . . 0.0(6)
S1 C1 C2 C3 . . -175.9(3)
C1 C2 C3 C4 . . 1.3(7)
O3 S1 O1 Zn1 . . -165.49(16)
O2 S1 O1 Zn1 . . -33.9(2)
C1 S1 O1 Zn1 . . 79.25(19)
N3 Zn1 O1 S1 7_565 . -152.98(16)
N5 Zn1 O1 S1 . . 43.2(3)
N4 Zn1 O1 S1 . . 102.19(18)
N1 Zn1 O1 S1 . . -58.61(17)
N1 N2 N3 C5 . . 0.7(4)
N1 N2 N3 Zn1 . 7_566 -178.7(2)
N2 N1 C6 C5 . . 0.0(4)
Zn1 N1 C6 C5 . . -160.0(2)
N2 N1 C6 C1 . . 177.1(3)
Zn1 N1 C6 C1 . . 17.1(5)
C2 C1 C6 N1 . . -177.8(4)
S1 C1 C6 N1 . . -1.6(5)
C2 C1 C6 C5 . . -1.0(5)
S1 C1 C6 C5 . . 175.3(3)
N2 N3 C5 C6 . . -0.7(4)
Zn1 N3 C5 C6 7_566 . 178.7(2)
N2 N3 C5 C4 . . -178.1(4)
Zn1 N3 C5 C4 7_566 . 1.3(6)
N1 C6 C5 N3 . . 0.5(4)
C1 C6 C5 N3 . . -177.1(3)
N1 C6 C5 C4 . . 178.2(3)
C1 C6 C5 C4 . . 0.6(5)
C2 C3 C4 C5 . . -1.6(6)
N3 C5 C4 C3 . . 177.7(4)
C6 C5 C4 C3 . . 0.7(6)
C14 C13 C12 C11 . . -177.5(4)
C17 C13 C12 C11 . . 1.8(6)
C13 C12 C11 C10 . . 1.5(7)
C9 C10 C11 C12 . . 173.7(5)
C18 C10 C11 C12 . . -2.3(6)
C10 C9 C8 C7 . . 0.0(7)
N4 C7 C8 C9 . . 0.7(7)
